data_7018514
loop_
_publ_author_name
'Richter, Mareike'
'Karschin, Arndt'
'Spingler, Bernhard'
'Kunz, Peter C.'
'Meyer-Zaika, Wolfgang'
'Kl\"aui, Wolfgang'

_publ_section_title
;
 Stabilisation of water-soluble platinum nanoparticles by phosphonic acid
 derivatives.
;
_journal_issue 12
_journal_name_full 'Dalton transactions (Cambridge, England : 2003)'
_journal_page_first 3407
_journal_page_last 3413
_journal_paper_doi 10.1039/c2dt12071b
_journal_volume 41
_journal_year 2012
_chemical_formula_sum 'C21 H36 Na2 O11.5 P'
_chemical_formula_weight 549.45
_chemical_name_systematic
;
?
;
_space_group_IT_number 2
_symmetry_cell_setting triclinic
_symmetry_space_group_name_Hall '-P 1'
_symmetry_space_group_name_H-M 'P -1'
_atom_sites_solution_hydrogens geom
_atom_sites_solution_primary direct
_atom_sites_solution_secondary difmap
_audit_creation_method SHELXL-97
_cell_angle_alpha 84.7890(16)
_cell_angle_beta 78.4421(16)
_cell_angle_gamma 83.8493(15)
_cell_formula_units_Z 4
_cell_length_a 8.69271(16)
_cell_length_b 16.5739(3)
_cell_length_c 19.3218(4)
_cell_measurement_reflns_used 15783
_cell_measurement_temperature 183(2)
_cell_measurement_theta_max 32.6396
_cell_measurement_theta_min 2.3966
_cell_volume 2704.70(9)
_computing_cell_refinement 'CrysAlis^Pro^ (Oxford, 2007)'
_computing_data_collection 'CrysAlis^Pro^ (Oxford, 2007)'
_computing_data_reduction 'CrysAlis^Pro^ (Oxford, 2007)'
_computing_molecular_graphics 'ORTEP-3 (Farrugia, 1997)'
_computing_publication_material 'SHELXL-97 (Sheldrick, 2008)'
_computing_structure_refinement 'SHELXL-97 (Sheldrick, 2008)'
_computing_structure_solution 'SIR-97 (Altomare, 1999)'
_diffrn_ambient_temperature 183(2)
_diffrn_detector_area_resol_mean 10.4498
_diffrn_measured_fraction_theta_full 0.997
_diffrn_measured_fraction_theta_max 0.997
_diffrn_measurement_device_type 'Oxford Xcalibur Ruby CCD'
_diffrn_measurement_method '\o oscillation scan'
_diffrn_radiation_monochromator graphite
_diffrn_radiation_source 'Enhance (Mo) X-ray Source'
_diffrn_radiation_type MoK\a
_diffrn_radiation_wavelength 0.7107
_diffrn_reflns_av_R_equivalents 0.0310
_diffrn_reflns_av_sigmaI/netI 0.0576
_diffrn_reflns_limit_h_max 9
_diffrn_reflns_limit_h_min -12
_diffrn_reflns_limit_k_max 23
_diffrn_reflns_limit_k_min -22
_diffrn_reflns_limit_l_max 20
_diffrn_reflns_limit_l_min -27
_diffrn_reflns_number 38259
_diffrn_reflns_theta_full 30.50
_diffrn_reflns_theta_max 30.50
_diffrn_reflns_theta_min 2.40
_exptl_absorpt_coefficient_mu 0.189
_exptl_absorpt_correction_T_max 0.9832
_exptl_absorpt_correction_T_min 0.8806
_exptl_absorpt_correction_type multi-scan
_exptl_absorpt_process_details
;
CrysAlis RED, Oxford Diffraction Ltd.,
Version 1.171.32.24 (release 21-04-2008 CrysAlis171 .NET)
(compiled Apr 21 2008,18:23:10)
Empirical absorption correction using spherical harmonics,
implemented in SCALE3 ABSPACK scaling algorithm.
;
_exptl_crystal_colour colourless
_exptl_crystal_density_diffrn 1.349
_exptl_crystal_density_method 'not measured'
_exptl_crystal_description plate
_exptl_crystal_F_000 1164
_exptl_crystal_size_max 0.52
_exptl_crystal_size_mid 0.28
_exptl_crystal_size_min 0.09
_refine_diff_density_max 0.425
_refine_diff_density_min -0.304
_refine_diff_density_rms 0.057
_refine_ls_extinction_method none
_refine_ls_goodness_of_fit_ref 0.965
_refine_ls_hydrogen_treatment mixed
_refine_ls_matrix_type full
_refine_ls_number_parameters 744
_refine_ls_number_reflns 16465
_refine_ls_number_restraints 0
_refine_ls_restrained_S_all 0.965
_refine_ls_R_factor_all 0.0772
_refine_ls_R_factor_gt 0.0419
_refine_ls_shift/su_max 0.001
_refine_ls_shift/su_mean 0.000
_refine_ls_structure_factor_coef Fsqd
_refine_ls_weighting_details 'calc w=1/[\s^2^(Fo^2^)+(0.0516P)^2^+0.0000P] where P=(Fo^2^+2Fc^2^)/3'
_refine_ls_weighting_scheme calc
_refine_ls_wR_factor_gt 0.0941
_refine_ls_wR_factor_ref 0.1020
_reflns_number_gt 10954
_reflns_number_total 16465
_reflns_threshold_expression >2sigma(I)
_cod_data_source_file c2dt12071b.txt
_cod_data_source_block kp020209
_cod_original_sg_symbol_H-M P-1
_cod_database_code 7018514

loop_
_symmetry_equiv_pos_as_xyz
'x, y, z'
'-x, -y, -z'

loop_
_atom_site_label
_atom_site_type_symbol
_atom_site_fract_x
_atom_site_fract_y
_atom_site_fract_z
_atom_site_U_iso_or_equiv
_atom_site_adp_type
_atom_site_occupancy
_atom_site_symmetry_multiplicity
_atom_site_calc_flag
_atom_site_refinement_flags
P1 P 0.46861(4) -0.08681(2) -0.370974(19) 0.01181(7) Uani 1 1 d .
P41 P -0.04706(4) 0.42003(2) -0.371479(19) 0.01175(7) Uani 1 1 d .
C1 C 0.39719(15) -0.13132(8) -0.28297(7) 0.0148(3) Uani 1 1 d .
H1A H 0.3862 -0.0892 -0.2486 0.018 Uiso 1 1 calc R
H1B H 0.2914 -0.1494 -0.2810 0.018 Uiso 1 1 calc R
C2 C 0.50676(15) -0.20434(8) -0.26088(7) 0.0150(3) Uani 1 1 d .
H2A H 0.6172 -0.1942 -0.2819 0.018 Uiso 1 1 calc R
H2B H 0.4832 -0.2534 -0.2811 0.018 Uiso 1 1 calc R
C3 C 0.49296(14) -0.22225(8) -0.17969(7) 0.0137(3) Uani 1 1 d .
C11 C 0.31709(15) -0.23164(8) -0.14932(7) 0.0165(3) Uani 1 1 d .
C12 C 0.25367(17) -0.30203(9) -0.16101(9) 0.0251(3) Uani 1 1 d .
H12 H 0.3213 -0.3447 -0.1838 0.030 Uiso 1 1 calc R
C13 C 0.09443(19) -0.31084(11) -0.14006(10) 0.0352(4) Uani 1 1 d .
H13 H 0.0545 -0.3599 -0.1473 0.042 Uiso 1 1 calc R
C14 C -0.00690(19) -0.24888(12) -0.10876(10) 0.0380(4) Uani 1 1 d .
H14 H -0.1166 -0.2547 -0.0951 0.046 Uiso 1 1 calc R
C15 C 0.05269(18) -0.17835(11) -0.09740(10) 0.0357(4) Uani 1 1 d .
H15 H -0.0162 -0.1354 -0.0758 0.043 Uiso 1 1 calc R
C16 C 0.21416(17) -0.17001(9) -0.11754(9) 0.0257(3) Uani 1 1 d .
H16 H 0.2540 -0.1213 -0.1093 0.031 Uiso 1 1 calc R
C21 C 0.59266(15) -0.30279(8) -0.16392(8) 0.0166(3) Uani 1 1 d .
C22 C 0.72310(16) -0.33171(9) -0.21273(9) 0.0214(3) Uani 1 1 d .
H22 H 0.7508 -0.3022 -0.2572 0.026 Uiso 1 1 calc R
C23 C 0.81333(17) -0.40310(9) -0.19740(10) 0.0280(4) Uani 1 1 d .
H23 H 0.9010 -0.4221 -0.2317 0.034 Uiso 1 1 calc R
C24 C 0.77675(18) -0.44646(9) -0.13306(10) 0.0299(4) Uani 1 1 d .
H24 H 0.8394 -0.4949 -0.1226 0.036 Uiso 1 1 calc R
C25 C 0.6479(2) -0.41883(9) -0.08382(10) 0.0317(4) Uani 1 1 d .
H25 H 0.6215 -0.4485 -0.0393 0.038 Uiso 1 1 calc R
C26 C 0.55655(18) -0.34759(9) -0.09936(9) 0.0263(3) Uani 1 1 d .
H26 H 0.4680 -0.3294 -0.0652 0.032 Uiso 1 1 calc R
C31 C 0.55770(15) -0.15482(8) -0.14653(8) 0.0164(3) Uani 1 1 d .
C32 C 0.64596(17) -0.09653(9) -0.18812(8) 0.0228(3) Uani 1 1 d .
H32 H 0.6640 -0.0970 -0.2382 0.027 Uiso 1 1 calc R
C33 C 0.70844(18) -0.03747(9) -0.15756(9) 0.0295(4) Uani 1 1 d .
H33 H 0.7690 0.0015 -0.1870 0.035 Uiso 1 1 calc R
C34 C 0.68279(19) -0.03533(10) -0.08521(10) 0.0305(4) Uani 1 1 d .
H34 H 0.7239 0.0054 -0.0645 0.037 Uiso 1 1 calc R
C35 C 0.5967(2) -0.09294(10) -0.04290(9) 0.0303(4) Uani 1 1 d .
H35 H 0.5792 -0.0921 0.0072 0.036 Uiso 1 1 calc R
C36 C 0.53552(18) -0.15211(9) -0.07320(8) 0.0244(3) Uani 1 1 d .
H36 H 0.4773 -0.1916 -0.0434 0.029 Uiso 1 1 calc R
C41 C -0.12284(15) 0.37697(8) -0.28304(7) 0.0150(3) Uani 1 1 d .
H41A H -0.1263 0.4182 -0.2486 0.018 Uiso 1 1 calc R
H41B H -0.2321 0.3634 -0.2806 0.018 Uiso 1 1 calc R
C42 C -0.02188(15) 0.29972(8) -0.26196(7) 0.0149(3) Uani 1 1 d .
H42A H 0.0898 0.3063 -0.2835 0.018 Uiso 1 1 calc R
H42B H -0.0530 0.2530 -0.2828 0.018 Uiso 1 1 calc R
C43 C -0.03332(15) 0.27831(8) -0.18134(7) 0.0140(3) Uani 1 1 d .
C51 C -0.20843(15) 0.26886(8) -0.15025(8) 0.0175(3) Uani 1 1 d .
C52 C -0.27128(17) 0.19671(9) -0.15777(9) 0.0257(3) Uani 1 1 d .
H52 H -0.2033 0.1529 -0.1785 0.031 Uiso 1 1 calc R
C53 C -0.43057(19) 0.18775(11) -0.13568(10) 0.0355(4) Uani 1 1 d .
H53 H -0.4702 0.1377 -0.1404 0.043 Uiso 1 1 calc R
C54 C -0.53191(19) 0.25123(13) -0.10690(10) 0.0400(5) Uani 1 1 d .
H54 H -0.6414 0.2453 -0.0922 0.048 Uiso 1 1 calc R
C55 C -0.47280(18) 0.32333(12) -0.09970(10) 0.0378(4) Uani 1 1 d .
H55 H -0.5418 0.3673 -0.0798 0.045 Uiso 1 1 calc R
C56 C -0.31189(17) 0.33192(10) -0.12150(9) 0.0275(3) Uani 1 1 d .
H56 H -0.2727 0.3820 -0.1165 0.033 Uiso 1 1 calc R
C61 C 0.06763(15) 0.19770(8) -0.16785(8) 0.0157(3) Uani 1 1 d .
C62 C 0.19415(16) 0.16825(8) -0.21838(8) 0.0202(3) Uani 1 1 d .
H62 H 0.2163 0.1966 -0.2637 0.024 Uiso 1 1 calc R
C63 C 0.28882(17) 0.09805(9) -0.20372(9) 0.0263(4) Uani 1 1 d .
H63 H 0.3742 0.0791 -0.2391 0.032 Uiso 1 1 calc R
C64 C 0.26003(18) 0.05573(9) -0.13841(9) 0.0279(4) Uani 1 1 d .
H64 H 0.3256 0.0083 -0.1283 0.033 Uiso 1 1 calc R
C65 C 0.13397(19) 0.08357(9) -0.08781(9) 0.0304(4) Uani 1 1 d .
H65 H 0.1120 0.0547 -0.0427 0.037 Uiso 1 1 calc R
C66 C 0.03905(18) 0.15361(9) -0.10256(9) 0.0255(3) Uani 1 1 d .
H66 H -0.0472 0.1717 -0.0672 0.031 Uiso 1 1 calc R
C71 C 0.03363(15) 0.34366(8) -0.14627(8) 0.0157(3) Uani 1 1 d .
C72 C 0.00549(17) 0.34559(9) -0.07264(8) 0.0223(3) Uani 1 1 d .
H72 H -0.0592 0.3078 -0.0440 0.027 Uiso 1 1 calc R
C73 C 0.07053(19) 0.40185(9) -0.04046(9) 0.0272(3) Uani 1 1 d .
H73 H 0.0499 0.4021 0.0097 0.033 Uiso 1 1 calc R
C74 C 0.16469(18) 0.45728(9) -0.08091(9) 0.0272(4) Uani 1 1 d .
H74 H 0.2081 0.4960 -0.0589 0.033 Uiso 1 1 calc R
C75 C 0.19521(18) 0.45607(9) -0.15338(9) 0.0257(3) Uani 1 1 d .
H75 H 0.2606 0.4939 -0.1815 0.031 Uiso 1 1 calc R
C76 C 0.13085(16) 0.39956(8) -0.18613(8) 0.0208(3) Uani 1 1 d .
H76 H 0.1537 0.3992 -0.2363 0.025 Uiso 1 1 calc R
O1 O 0.50222(10) -0.15576(5) -0.42144(5) 0.0167(2) Uani 1 1 d .
O2 O 0.61778(10) -0.04699(5) -0.36867(5) 0.0172(2) Uani 1 1 d .
O3 O 0.33758(10) -0.02371(6) -0.38874(5) 0.0172(2) Uani 1 1 d .
O41 O -0.03012(10) 0.35197(5) -0.42180(5) 0.0153(2) Uani 1 1 d .
O42 O 0.11448(10) 0.44793(5) -0.37004(5) 0.0164(2) Uani 1 1 d .
O43 O -0.16414(10) 0.49101(5) -0.38851(5) 0.0169(2) Uani 1 1 d .
O81 O -0.18867(11) 0.00234(6) -0.49788(6) 0.0189(2) Uani 1 1 d .
H81A H -0.254(2) -0.0058(10) -0.4623(10) 0.028 Uiso 1 1 d .
H81B H -0.237(2) 0.0111(10) -0.5319(10) 0.028 Uiso 1 1 d .
O82 O -0.08080(12) -0.08868(7) -0.35683(6) 0.0228(2) Uani 1 1 d .
H82A H -0.172(2) -0.0787(11) -0.3564(9) 0.034 Uiso 1 1 d .
H82B H -0.052(2) -0.0502(11) -0.3351(10) 0.034 Uiso 1 1 d .
O83 O -0.17391(12) -0.21078(6) -0.45489(6) 0.0203(2) Uani 1 1 d .
H83A H -0.152(2) -0.2542(11) -0.4395(10) 0.030 Uiso 1 1 d .
H83B H -0.266(2) -0.1934(10) -0.4383(9) 0.030 Uiso 1 1 d .
O84 O 0.22064(12) -0.20024(6) -0.46363(6) 0.0208(2) Uani 1 1 d .
H84A H 0.294(2) -0.1802(10) -0.4540(9) 0.031 Uiso 1 1 d .
H84B H 0.2568(19) -0.2259(11) -0.4970(9) 0.031 Uiso 1 1 d .
O85 O 0.03440(17) -0.23163(9) -0.29783(9) 0.0397(3) Uani 1 1 d .
H85A H -0.004(3) -0.1879(15) -0.3133(13) 0.072(8) Uiso 1 1 d .
H85B H 0.024(3) -0.2337(15) -0.2578(14) 0.068(9) Uiso 1 1 d .
O86 O -0.02239(13) -0.36447(6) -0.43078(6) 0.0218(2) Uani 1 1 d .
H86A H -0.009(2) -0.3665(11) -0.4715(10) 0.033 Uiso 1 1 d .
H86B H -0.066(2) -0.4074(11) -0.4162(10) 0.033 Uiso 1 1 d .
O87 O 0.46243(12) -0.32247(7) -0.41043(6) 0.0228(2) Uani 1 1 d .
H87A H 0.481(2) -0.2751(11) -0.4093(10) 0.034 Uiso 1 1 d .
H87B H 0.502(2) -0.3506(11) -0.3826(10) 0.034 Uiso 1 1 d .
O88 O 0.22740(14) -0.43349(7) -0.31273(7) 0.0292(3) Uani 1 1 d .
H88A H 0.188(2) -0.4708(12) -0.3260(10) 0.044 Uiso 1 1 d .
H88B H 0.317(2) -0.4471(12) -0.3119(10) 0.044 Uiso 1 1 d .
O89 O 0.30695(12) -0.30735(6) -0.56819(6) 0.0210(2) Uani 1 1 d .
H89A H 0.353(2) -0.2960(11) -0.6088(10) 0.032 Uiso 1 1 d .
H89B H 0.217(2) -0.3217(10) -0.5701(9) 0.032 Uiso 1 1 d .
O90 O 0.31224(11) -0.49849(6) -0.49674(6) 0.0201(2) Uani 1 1 d .
H90A H 0.246(2) -0.5081(11) -0.4621(10) 0.030 Uiso 1 1 d .
H90B H 0.265(2) -0.4944(10) -0.5306(10) 0.030 Uiso 1 1 d .
O91 O -0.04525(13) 0.14330(7) -0.39418(6) 0.0244(2) Uani 1 1 d .
H91A H -0.139(2) 0.1448(11) -0.3844(10) 0.037 Uiso 1 1 d .
H91B H -0.019(2) 0.1072(11) -0.3721(10) 0.037 Uiso 1 1 d .
O92 O 0.38346(12) 0.13645(6) -0.43200(6) 0.0222(2) Uani 1 1 d .
H92A H 0.369(2) 0.0871(11) -0.4199(10) 0.033 Uiso 1 1 d .
H92B H 0.416(2) 0.1362(11) -0.4751(10) 0.033 Uiso 1 1 d .
O93 O 0.33072(12) 0.32486(7) -0.39833(6) 0.0231(2) Uani 1 1 d .
H93A H 0.374(2) 0.3099(11) -0.3655(10) 0.035 Uiso 1 1 d .
H93B H 0.270(2) 0.3628(11) -0.3876(10) 0.035 Uiso 1 1 d .
O101 O 0.07387(13) 0.02257(7) -0.30365(7) 0.0268(3) Uani 1 1 d .
H10A H 0.159(2) 0.0095(11) -0.3283(11) 0.040 Uiso 1 1 d .
H10B H 0.092(2) 0.0353(11) -0.2673(11) 0.040 Uiso 1 1 d .
O102 O -0.37804(13) 0.11672(7) -0.35178(7) 0.0268(3) Uani 1 1 d .
H10C H -0.438(2) 0.1333(11) -0.3792(10) 0.040 Uiso 1 1 d .
H10D H -0.380(2) 0.0649(12) -0.3483(10) 0.040 Uiso 1 1 d .
O103 O -0.48097(14) 0.26268(8) -0.29488(7) 0.0314(3) Uani 1 1 d .
H10E H -0.486(2) 0.2709(12) -0.2548(12) 0.047 Uiso 1 1 d .
H10F H -0.451(2) 0.2116(12) -0.3006(11) 0.047 Uiso 1 1 d .
O104 O -0.43261(13) 0.55735(7) -0.31278(7) 0.0301(3) Uani 1 1 d .
H10G H -0.348(2) 0.5314(12) -0.3356(11) 0.045 Uiso 1 1 d .
H10H H -0.408(2) 0.5681(12) -0.2747(11) 0.045 Uiso 1 1 d .
Na1 Na 0.00838(6) -0.10541(3) -0.48191(3) 0.01798(12) Uani 1 1 d .
Na2 Na 0.16970(6) -0.31545(3) -0.37886(3) 0.02317(14) Uani 1 1 d .
Na3 Na 0.48620(6) -0.39269(3) -0.51208(3) 0.02014(13) Uani 1 1 d .
Na4 Na 0.15464(6) 0.23637(3) -0.42679(3) 0.01989(13) Uani 1 1 d .

loop_
_atom_site_aniso_label
_atom_site_aniso_U_11
_atom_site_aniso_U_22
_atom_site_aniso_U_33
_atom_site_aniso_U_23
_atom_site_aniso_U_13
_atom_site_aniso_U_12
P1 0.01107(15) 0.01202(16) 0.01238(19) 0.00139(13) -0.00344(13) -0.00089(12)
P41 0.01174(15) 0.01111(16) 0.01268(19) 0.00057(13) -0.00408(13) -0.00022(12)
C1 0.0155(6) 0.0156(6) 0.0123(7) 0.0030(5) -0.0027(5) 0.0001(5)
C2 0.0175(6) 0.0149(6) 0.0118(7) 0.0008(5) -0.0033(5) 0.0014(5)
C3 0.0148(6) 0.0131(6) 0.0128(7) 0.0017(5) -0.0037(5) 0.0005(5)
C11 0.0163(6) 0.0194(7) 0.0135(8) 0.0047(5) -0.0050(5) -0.0017(5)
C12 0.0249(7) 0.0256(8) 0.0262(9) 0.0019(7) -0.0079(6) -0.0063(6)
C13 0.0292(9) 0.0423(10) 0.0381(11) 0.0104(8) -0.0140(8) -0.0179(8)
C14 0.0189(8) 0.0618(13) 0.0322(11) 0.0157(9) -0.0066(7) -0.0113(8)
C15 0.0221(8) 0.0478(11) 0.0307(11) 0.0036(8) 0.0021(7) 0.0072(7)
C16 0.0241(7) 0.0251(8) 0.0252(9) 0.0004(7) -0.0015(6) 0.0014(6)
C21 0.0188(6) 0.0139(6) 0.0196(8) -0.0004(5) -0.0099(6) -0.0017(5)
C22 0.0194(7) 0.0198(7) 0.0261(9) -0.0020(6) -0.0075(6) -0.0004(5)
C23 0.0217(7) 0.0226(8) 0.0419(11) -0.0089(7) -0.0118(7) 0.0042(6)
C24 0.0293(8) 0.0164(7) 0.0489(12) -0.0001(7) -0.0228(8) 0.0022(6)
C25 0.0398(9) 0.0232(8) 0.0331(11) 0.0087(7) -0.0165(8) 0.0008(7)
C26 0.0328(8) 0.0235(8) 0.0217(9) 0.0051(6) -0.0085(7) 0.0023(6)
C31 0.0148(6) 0.0153(6) 0.0192(8) -0.0013(6) -0.0050(5) 0.0012(5)
C32 0.0256(7) 0.0238(8) 0.0188(9) -0.0006(6) -0.0028(6) -0.0057(6)
C33 0.0307(8) 0.0235(8) 0.0352(11) -0.0011(7) -0.0045(7) -0.0113(6)
C34 0.0366(9) 0.0239(8) 0.0369(11) -0.0093(7) -0.0166(8) -0.0049(7)
C35 0.0427(9) 0.0315(9) 0.0203(9) -0.0071(7) -0.0120(7) -0.0038(7)
C36 0.0335(8) 0.0240(8) 0.0167(8) 0.0012(6) -0.0065(6) -0.0061(6)
C41 0.0148(6) 0.0162(6) 0.0138(7) 0.0001(5) -0.0039(5) 0.0009(5)
C42 0.0182(6) 0.0141(6) 0.0120(7) 0.0014(5) -0.0036(5) -0.0002(5)
C43 0.0152(6) 0.0131(6) 0.0135(7) 0.0011(5) -0.0036(5) -0.0006(5)
C51 0.0172(6) 0.0220(7) 0.0130(8) 0.0043(6) -0.0049(5) -0.0020(5)
C52 0.0253(8) 0.0269(8) 0.0270(10) 0.0026(7) -0.0087(7) -0.0089(6)
C53 0.0287(9) 0.0477(11) 0.0335(11) 0.0098(8) -0.0112(7) -0.0193(8)
C54 0.0165(7) 0.0729(14) 0.0299(11) 0.0164(9) -0.0070(7) -0.0126(8)
C55 0.0211(8) 0.0533(12) 0.0330(11) 0.0026(9) 0.0001(7) 0.0092(8)
C56 0.0225(7) 0.0284(8) 0.0290(10) 0.0009(7) -0.0024(6) 0.0022(6)
C61 0.0171(6) 0.0128(6) 0.0191(8) 0.0005(5) -0.0083(5) -0.0019(5)
C62 0.0197(7) 0.0184(7) 0.0227(9) 0.0001(6) -0.0055(6) -0.0010(5)
C63 0.0208(7) 0.0193(7) 0.0393(11) -0.0049(7) -0.0082(7) 0.0027(6)
C64 0.0271(8) 0.0141(7) 0.0454(11) 0.0010(7) -0.0168(7) 0.0009(6)
C65 0.0394(9) 0.0219(8) 0.0303(10) 0.0093(7) -0.0140(8) -0.0002(7)
C66 0.0302(8) 0.0224(8) 0.0222(9) 0.0041(6) -0.0059(6) 0.0022(6)
C71 0.0165(6) 0.0143(6) 0.0166(8) -0.0009(5) -0.0055(5) 0.0013(5)
C72 0.0286(8) 0.0224(7) 0.0155(8) 0.0003(6) -0.0039(6) -0.0029(6)
C73 0.0396(9) 0.0265(8) 0.0179(9) -0.0046(7) -0.0114(7) -0.0006(7)
C74 0.0348(9) 0.0219(8) 0.0301(10) -0.0059(7) -0.0173(7) -0.0021(6)
C75 0.0292(8) 0.0209(7) 0.0296(10) 0.0010(7) -0.0106(7) -0.0075(6)
C76 0.0248(7) 0.0204(7) 0.0181(8) 0.0010(6) -0.0065(6) -0.0036(6)
O1 0.0196(5) 0.0153(5) 0.0148(5) -0.0010(4) -0.0027(4) -0.0012(4)
O2 0.0135(4) 0.0175(5) 0.0212(6) 0.0018(4) -0.0049(4) -0.0032(4)
O3 0.0150(4) 0.0172(5) 0.0188(6) 0.0034(4) -0.0055(4) 0.0012(4)
O41 0.0159(4) 0.0159(5) 0.0152(5) -0.0016(4) -0.0052(4) -0.0016(4)
O42 0.0148(4) 0.0154(5) 0.0200(6) -0.0005(4) -0.0049(4) -0.0030(4)
O43 0.0174(4) 0.0141(5) 0.0187(6) 0.0019(4) -0.0056(4) 0.0022(4)
O81 0.0158(5) 0.0233(5) 0.0180(6) 0.0025(4) -0.0055(4) -0.0030(4)
O82 0.0178(5) 0.0259(6) 0.0262(7) -0.0032(5) -0.0080(4) 0.0000(4)
O83 0.0173(5) 0.0178(5) 0.0245(6) 0.0000(5) -0.0028(4) 0.0012(4)
O84 0.0192(5) 0.0196(5) 0.0246(7) -0.0027(4) -0.0070(4) 0.0005(4)
O85 0.0546(8) 0.0326(7) 0.0259(9) 0.0052(6) -0.0033(6) 0.0079(6)
O86 0.0289(6) 0.0161(5) 0.0207(6) 0.0015(5) -0.0058(5) -0.0040(4)
O87 0.0278(6) 0.0175(5) 0.0249(7) 0.0008(5) -0.0107(5) -0.0025(4)
O88 0.0334(6) 0.0204(6) 0.0376(8) 0.0005(5) -0.0144(6) -0.0076(5)
O89 0.0151(5) 0.0255(6) 0.0233(6) -0.0005(5) -0.0047(4) -0.0052(4)
O90 0.0143(5) 0.0255(5) 0.0206(6) 0.0042(5) -0.0056(4) -0.0022(4)
O91 0.0210(5) 0.0235(6) 0.0275(7) 0.0019(5) -0.0038(5) -0.0014(5)
O92 0.0279(6) 0.0174(5) 0.0207(6) 0.0008(5) -0.0052(5) -0.0007(4)
O93 0.0164(5) 0.0208(5) 0.0305(7) 0.0003(5) -0.0043(4) 0.0026(4)
O101 0.0190(5) 0.0342(6) 0.0275(7) -0.0085(5) -0.0048(5) 0.0013(5)
O102 0.0270(6) 0.0211(6) 0.0341(7) -0.0016(5) -0.0102(5) -0.0028(5)
O103 0.0384(7) 0.0330(7) 0.0228(7) 0.0014(5) -0.0070(5) -0.0038(5)
O104 0.0216(5) 0.0386(7) 0.0305(7) -0.0073(6) -0.0089(5) 0.0071(5)
Na1 0.0170(3) 0.0164(3) 0.0205(3) -0.0004(2) -0.0045(2) -0.0005(2)
Na2 0.0219(3) 0.0203(3) 0.0270(4) 0.0026(2) -0.0058(2) -0.0025(2)
Na3 0.0183(3) 0.0189(3) 0.0232(3) -0.0010(2) -0.0048(2) -0.0004(2)
Na4 0.0198(3) 0.0183(3) 0.0222(3) -0.0036(2) -0.0056(2) 0.0001(2)

loop_
_atom_type_symbol
_atom_type_description
_atom_type_scat_dispersion_real
_atom_type_scat_dispersion_imag
_atom_type_scat_source
C C 0.0033 0.0016 'International Tables Vol C Tables 4.2.6.8 and 6.1.1.4'
H H 0.0000 0.0000 'International Tables Vol C Tables 4.2.6.8 and 6.1.1.4'
O O 0.0106 0.0060 'International Tables Vol C Tables 4.2.6.8 and 6.1.1.4'
Na Na 0.0362 0.0249 'International Tables Vol C Tables 4.2.6.8 and 6.1.1.4'
P P 0.1023 0.0942 'International Tables Vol C Tables 4.2.6.8 and 6.1.1.4'

loop_
_geom_angle_atom_site_label_1
_geom_angle_atom_site_label_2
_geom_angle_atom_site_label_3
_geom_angle
_geom_angle_site_symmetry_1
_geom_angle_site_symmetry_3
O2 P1 O3 111.39(5) . .
O2 P1 O1 111.80(5) . .
O3 P1 O1 111.86(5) . .
O2 P1 C1 107.44(6) . .
O3 P1 C1 106.55(6) . .
O1 P1 C1 107.48(6) . .
O43 P41 O42 112.02(5) . .
O43 P41 O41 112.53(5) . .
O42 P41 O41 110.49(5) . .
O43 P41 C41 107.59(6) . .
O42 P41 C41 106.75(6) . .
O41 P41 C41 107.12(6) . .
C2 C1 P1 112.99(9) . .
C2 C1 H1A 109.0 . .
P1 C1 H1A 109.0 . .
C2 C1 H1B 109.0 . .
P1 C1 H1B 109.0 . .
H1A C1 H1B 107.8 . .
C1 C2 C3 114.82(10) . .
C1 C2 H2A 108.6 . .
C3 C2 H2A 108.6 . .
C1 C2 H2B 108.6 . .
C3 C2 H2B 108.6 . .
H2A C2 H2B 107.5 . .
C11 C3 C31 112.98(11) . .
C11 C3 C21 109.54(11) . .
C31 C3 C21 106.64(10) . .
C11 C3 C2 106.19(10) . .
C31 C3 C2 111.45(11) . .
C21 C3 C2 110.05(10) . .
C16 C11 C12 117.68(13) . .
C16 C11 C3 123.16(12) . .
C12 C11 C3 118.78(12) . .
C13 C12 C11 121.26(15) . .
C13 C12 H12 119.4 . .
C11 C12 H12 119.4 . .
C14 C13 C12 120.47(16) . .
C14 C13 H13 119.8 . .
C12 C13 H13 119.8 . .
C13 C14 C15 119.32(15) . .
C13 C14 H14 120.3 . .
C15 C14 H14 120.3 . .
C14 C15 C16 120.17(16) . .
C14 C15 H15 119.9 . .
C16 C15 H15 119.9 . .
C11 C16 C15 121.07(15) . .
C11 C16 H16 119.5 . .
C15 C16 H16 119.5 . .
C26 C21 C22 117.65(13) . .
C26 C21 C3 120.69(13) . .
C22 C21 C3 121.64(13) . .
C23 C22 C21 121.08(15) . .
C23 C22 H22 119.5 . .
C21 C22 H22 119.5 . .
C24 C23 C22 120.58(15) . .
C24 C23 H23 119.7 . .
C22 C23 H23 119.7 . .
C23 C24 C25 119.30(14) . .
C23 C24 H24 120.4 . .
C25 C24 H24 120.4 . .
C24 C25 C26 120.18(16) . .
C24 C25 H25 119.9 . .
C26 C25 H25 119.9 . .
C21 C26 C25 121.21(15) . .
C21 C26 H26 119.4 . .
C25 C26 H26 119.4 . .
C32 C31 C36 117.24(13) . .
C32 C31 C3 121.69(13) . .
C36 C31 C3 121.01(13) . .
C31 C32 C33 121.25(15) . .
C31 C32 H32 119.4 . .
C33 C32 H32 119.4 . .
C34 C33 C32 120.36(15) . .
C34 C33 H33 119.8 . .
C32 C33 H33 119.8 . .
C33 C34 C35 119.39(14) . .
C33 C34 H34 120.3 . .
C35 C34 H34 120.3 . .
C34 C35 C36 120.32(15) . .
C34 C35 H35 119.8 . .
C36 C35 H35 119.8 . .
C35 C36 C31 121.42(15) . .
C35 C36 H36 119.3 . .
C31 C36 H36 119.3 . .
C42 C41 P41 112.61(9) . .
C42 C41 H41A 109.1 . .
P41 C41 H41A 109.1 . .
C42 C41 H41B 109.1 . .
P41 C41 H41B 109.1 . .
H41A C41 H41B 107.8 . .
C41 C42 C43 116.09(11) . .
C41 C42 H42A 108.3 . .
C43 C42 H42A 108.3 . .
C41 C42 H42B 108.3 . .
C43 C42 H42B 108.3 . .
H42A C42 H42B 107.4 . .
C51 C43 C71 112.76(11) . .
C51 C43 C61 110.04(11) . .
C71 C43 C61 105.68(10) . .
C51 C43 C42 106.38(10) . .
C71 C43 C42 111.46(11) . .
C61 C43 C42 110.58(11) . .
C56 C51 C52 117.55(13) . .
C56 C51 C43 122.84(13) . .
C52 C51 C43 119.25(12) . .
C53 C52 C51 121.37(15) . .
C53 C52 H52 119.3 . .
C51 C52 H52 119.3 . .
C54 C53 C52 120.26(16) . .
C54 C53 H53 119.9 . .
C52 C53 H53 119.9 . .
C55 C54 C53 119.38(15) . .
C55 C54 H54 120.3 . .
C53 C54 H54 120.3 . .
C54 C55 C56 120.21(16) . .
C54 C55 H55 119.9 . .
C56 C55 H55 119.9 . .
C51 C56 C55 121.22(15) . .
C51 C56 H56 119.4 . .
C55 C56 H56 119.4 . .
C66 C61 C62 117.20(13) . .
C66 C61 C43 120.48(12) . .
C62 C61 C43 122.25(13) . .
C63 C62 C61 121.31(15) . .
C63 C62 H62 119.3 . .
C61 C62 H62 119.3 . .
C64 C63 C62 120.70(15) . .
C64 C63 H63 119.7 . .
C62 C63 H63 119.7 . .
C63 C64 C65 118.84(14) . .
C63 C64 H64 120.6 . .
C65 C64 H64 120.6 . .
C64 C65 C66 120.44(16) . .
C64 C65 H65 119.8 . .
C66 C65 H65 119.8 . .
C61 C66 C65 121.51(15) . .
C61 C66 H66 119.2 . .
C65 C66 H66 119.2 . .
C76 C71 C72 117.46(13) . .
C76 C71 C43 121.75(13) . .
C72 C71 C43 120.69(13) . .
C73 C72 C71 121.19(15) . .
C73 C72 H72 119.4 . .
C71 C72 H72 119.4 . .
C74 C73 C72 120.40(15) . .
C74 C73 H73 119.8 . .
C72 C73 H73 119.8 . .
C75 C74 C73 119.46(14) . .
C75 C74 H74 120.3 . .
C73 C74 H74 120.3 . .
C74 C75 C76 120.51(15) . .
C74 C75 H75 119.7 . .
C76 C75 H75 119.7 . .
C71 C76 C75 120.97(14) . .
C71 C76 H76 119.5 . .
C75 C76 H76 119.5 . .
P41 O41 Na4 126.11(5) . .
Na1 O81 Na1 94.01(4) . 2_554
Na1 O81 H81A 100.3(12) . .
Na1 O81 H81A 126.0(12) 2_554 .
Na1 O81 H81B 127.3(11) . .
Na1 O81 H81B 104.0(12) 2_554 .
H81A O81 H81B 107.4(16) . .
Na1 O82 H82A 98.9(13) . .
Na1 O82 H82B 123.1(12) . .
H82A O82 H82B 106.6(16) . .
Na4 O83 Na1 94.12(4) 2_554 .
Na4 O83 H83A 99.7(13) 2_554 .
Na1 O83 H83A 123.4(13) . .
Na4 O83 H83B 109.2(12) 2_554 .
Na1 O83 H83B 113.7(12) . .
H83A O83 H83B 112.6(18) . .
Na1 O84 Na2 118.77(5) . .
Na1 O84 H84A 114.1(12) . .
Na2 O84 H84A 106.2(13) . .
Na1 O84 H84B 113.4(12) . .
Na2 O84 H84B 96.6(13) . .
H84A O84 H84B 105.7(16) . .
Na2 O85 H85A 116.4(17) . .
Na2 O85 H85B 131.9(19) . .
H85A O85 H85B 111(2) . .
Na2 O86 H86A 120.1(13) . .
Na2 O86 H86B 124.1(12) . .
H86A O86 H86B 101.9(17) . .
Na3 O87 Na2 95.90(4) . .
Na3 O87 H87A 126.1(13) . .
Na2 O87 H87A 102.9(12) . .
Na3 O87 H87B 108.4(13) . .
Na2 O87 H87B 111.4(14) . .
H87A O87 H87B 110.5(17) . .
Na2 O88 H88A 108.7(14) . .
Na2 O88 H88B 117.9(15) . .
H88A O88 H88B 109.2(19) . .
Na3 O89 H89A 107.1(12) . .
Na3 O89 H89B 121.4(12) . .
H89A O89 H89B 108.0(17) . .
Na3 O90 Na3 95.03(4) 2_644 .
Na3 O90 H90A 102.5(13) 2_644 .
Na3 O90 H90A 125.9(12) . .
Na3 O90 H90B 120.0(12) 2_644 .
Na3 O90 H90B 109.1(12) . .
H90A O90 H90B 105.3(17) . .
Na4 O91 Na1 91.36(4) . 2_554
Na4 O91 H91A 138.5(13) . .
Na1 O91 H91A 98.4(13) 2_554 .
Na4 O91 H91B 111.8(15) . .
Na1 O91 H91B 108.5(15) 2_554 .
H91A O91 H91B 103.1(19) . .
Na4 O92 H92A 119.0(12) . .
Na4 O92 H92B 101.0(12) . .
H92A O92 H92B 102.8(16) . .
Na3 O93 Na4 121.94(5) 2_654 .
Na3 O93 H93A 108.1(13) 2_654 .
Na4 O93 H93A 117.2(13) . .
Na3 O93 H93B 98.3(14) 2_654 .
Na4 O93 H93B 99.6(12) . .
H93A O93 H93B 108.6(18) . .
H10A O101 H10B 106.5(18) . .
H10C O102 H10D 104.4(17) . .
H10E O103 H10F 109(2) . .
H10G O104 H10H 104.6(17) . .
O84 Na1 O81 173.39(4) . .
O84 Na1 O81 87.76(4) . 2_554
O81 Na1 O81 85.99(4) . 2_554
O84 Na1 O82 93.27(4) . .
O81 Na1 O82 85.21(4) . .
O81 Na1 O82 95.91(4) 2_554 .
O84 Na1 O83 91.23(4) . .
O81 Na1 O83 94.90(4) . .
O81 Na1 O83 177.02(5) 2_554 .
O82 Na1 O83 81.35(4) . .
O84 Na1 O91 89.86(4) . 2_554
O81 Na1 O91 93.14(4) . 2_554
O81 Na1 O91 97.83(4) 2_554 2_554
O82 Na1 O91 166.02(4) . 2_554
O83 Na1 O91 84.97(4) . 2_554
O84 Na1 Na4 94.09(3) . 2_554
O81 Na1 Na4 92.13(3) . 2_554
O81 Na1 Na4 141.08(4) 2_554 2_554
O82 Na1 Na4 122.72(3) . 2_554
O83 Na1 Na4 41.80(3) . 2_554
O91 Na1 Na4 43.39(3) 2_554 2_554
O84 Na1 Na1 130.58(4) . 2_554
O81 Na1 Na1 43.13(3) . 2_554
O81 Na1 Na1 42.86(3) 2_554 2_554
O82 Na1 Na1 90.78(3) . 2_554
O83 Na1 Na1 137.97(4) . 2_554
O91 Na1 Na1 97.51(4) 2_554 2_554
Na4 Na1 Na1 123.96(3) 2_554 2_554
O84 Na1 Na2 31.08(3) . .
O81 Na1 Na2 152.48(3) . .
O81 Na1 Na2 113.41(3) 2_554 .
O82 Na1 Na2 73.94(3) . .
O83 Na1 Na2 64.79(3) . .
O91 Na1 Na2 102.74(3) 2_554 .
Na4 Na1 Na2 84.542(16) 2_554 .
Na1 Na1 Na2 151.28(3) 2_554 .
O84 Na1 H81A 163.4(4) . .
O81 Na1 H81A 17.5(4) . .
O81 Na1 H81A 96.7(4) 2_554 .
O82 Na1 H81A 70.4(4) . .
O83 Na1 H81A 83.5(4) . .
O91 Na1 H81A 105.3(4) 2_554 .
Na4 Na1 H81A 92.4(4) 2_554 .
Na1 Na1 H81A 55.2(4) 2_554 .
Na2 Na1 H81A 135.1(4) . .
O84 Na1 H82A 107.9(4) . .
O81 Na1 H82A 71.7(4) . .
O81 Na1 H82A 104.7(4) 2_554 .
O82 Na1 H82A 17.1(4) . .
O83 Na1 H82A 72.9(4) . .
O91 Na1 H82A 151.5(4) 2_554 .
Na4 Na1 H82A 111.5(4) 2_554 .
Na1 Na1 H82A 87.7(4) 2_554 .
Na2 Na1 H82A 84.2(4) . .
H81A Na1 H82A 55.5(6) . .
O85 Na2 O88 103.91(6) . .
O85 Na2 O86 105.40(5) . .
O88 Na2 O86 97.07(4) . .
O85 Na2 O84 90.18(5) . .
O88 Na2 O84 157.23(5) . .
O86 Na2 O84 96.26(4) . .
O85 Na2 O87 120.79(5) . .
O88 Na2 O87 81.27(4) . .
O86 Na2 O87 132.91(4) . .
O84 Na2 O87 76.14(4) . .
O85 Na2 Na3 158.55(4) . .
O88 Na2 Na3 85.10(4) . .
O86 Na2 Na3 92.49(3) . .
O84 Na2 Na3 75.94(3) . .
O87 Na2 Na3 40.42(3) . .
O85 Na2 Na1 71.11(4) . .
O88 Na2 Na1 172.58(4) . .
O86 Na2 Na1 79.36(3) . .
O84 Na2 Na1 30.16(3) . .
O87 Na2 Na1 105.95(3) . .
Na3 Na2 Na1 101.477(19) . .
O85 Na2 H84B 107.5(4) . .
O88 Na2 H84B 145.3(4) . .
O86 Na2 H84B 88.8(4) . .
O84 Na2 H84B 17.5(4) . .
O87 Na2 H84B 70.1(3) . .
Na3 Na2 H84B 60.4(4) . .
Na1 Na2 H84B 41.7(4) . .
O87 Na3 O89 98.56(4) . .
O87 Na3 O93 105.91(4) . 2_654
O89 Na3 O93 80.77(4) . 2_654
O87 Na3 O90 105.44(4) . 2_644
O89 Na3 O90 155.68(5) . 2_644
O93 Na3 O90 88.83(4) 2_654 2_644
O87 Na3 O90 112.97(5) . .
O89 Na3 O90 89.34(4) . .
O93 Na3 O90 140.89(5) 2_654 .
O90 Na3 O90 84.97(4) 2_644 .
O87 Na3 Na3 116.43(4) . 2_644
O89 Na3 Na3 127.59(4) . 2_644
O93 Na3 Na3 120.82(4) 2_654 2_644
O90 Na3 Na3 42.50(3) 2_644 2_644
O90 Na3 Na3 42.47(3) . 2_644
O87 Na3 Na2 43.67(3) . .
O89 Na3 Na2 71.49(3) . .
O93 Na3 Na2 131.44(3) 2_654 .
O90 Na3 Na2 129.94(4) 2_644 .
O90 Na3 Na2 78.79(3) . .
Na3 Na3 Na2 107.66(3) 2_644 .
O87 Na3 Na4 78.22(3) . 2_654
O89 Na3 Na4 93.46(3) . 2_654
O93 Na3 Na4 29.09(3) 2_654 2_654
O90 Na3 Na4 87.69(3) 2_644 2_654
O90 Na3 Na4 167.94(3) . 2_654
Na3 Na3 Na4 129.48(2) 2_644 2_654
Na2 Na3 Na4 113.220(17) . 2_654
O83 Na4 O41 98.96(4) 2_554 .
O83 Na4 O91 89.11(4) 2_554 .
O41 Na4 O91 93.40(4) . .
O83 Na4 O93 118.53(4) 2_554 .
O41 Na4 O93 85.67(4) . .
O91 Na4 O93 152.19(5) . .
O83 Na4 O92 84.17(4) 2_554 .
O41 Na4 O92 168.57(4) . .
O91 Na4 O92 97.66(4) . .
O93 Na4 O92 83.20(4) . .
O83 Na4 Na1 44.09(3) 2_554 2_554
O41 Na4 Na1 102.30(3) . 2_554
O91 Na4 Na1 45.26(3) . 2_554
O93 Na4 Na1 161.40(4) . 2_554
O92 Na4 Na1 87.63(3) . 2_554
O83 Na4 Na3 89.61(3) 2_554 2_654
O41 Na4 Na3 88.33(3) . 2_654
O91 Na4 Na3 177.99(3) . 2_654
O93 Na4 Na3 28.97(3) . 2_654
O92 Na4 Na3 80.67(3) . 2_654
Na1 Na4 Na3 133.31(2) 2_554 2_654
O83 Na4 H93B 122.9(4) 2_554 .
O41 Na4 H93B 69.0(4) . .
O91 Na4 H93B 144.6(4) . .
O93 Na4 H93B 17.1(4) . .
O92 Na4 H93B 100.1(4) . .
Na1 Na4 H93B 164.6(4) 2_554 .
Na3 Na4 H93B 37.2(4) 2_654 .

loop_
_geom_bond_atom_site_label_1
_geom_bond_atom_site_label_2
_geom_bond_distance
_geom_bond_site_symmetry_2
P1 O2 1.5268(9) .
P1 O3 1.5314(9) .
P1 O1 1.5357(9) .
P1 C1 1.8079(14) .
P41 O43 1.5281(9) .
P41 O42 1.5308(9) .
P41 O41 1.5316(9) .
P41 C41 1.8142(14) .
C1 C2 1.5414(17) .
C1 H1A 0.9900 .
C1 H1B 0.9900 .
C2 C3 1.5529(19) .
C2 H2A 0.9900 .
C2 H2B 0.9900 .
C3 C11 1.5429(18) .
C3 C31 1.5444(18) .
C3 C21 1.5525(18) .
C11 C16 1.3853(19) .
C11 C12 1.3969(19) .
C12 C13 1.382(2) .
C12 H12 0.9500 .
C13 C14 1.379(3) .
C13 H13 0.9500 .
C14 C15 1.380(3) .
C14 H14 0.9500 .
C15 C16 1.398(2) .
C15 H15 0.9500 .
C16 H16 0.9500 .
C21 C26 1.389(2) .
C21 C22 1.3936(19) .
C22 C23 1.390(2) .
C22 H22 0.9500 .
C23 C24 1.375(2) .
C23 H23 0.9500 .
C24 C25 1.383(2) .
C24 H24 0.9500 .
C25 C26 1.395(2) .
C25 H25 0.9500 .
C26 H26 0.9500 .
C31 C32 1.392(2) .
C31 C36 1.396(2) .
C32 C33 1.396(2) .
C32 H32 0.9500 .
C33 C34 1.374(2) .
C33 H33 0.9500 .
C34 C35 1.381(2) .
C34 H34 0.9500 .
C35 C36 1.388(2) .
C35 H35 0.9500 .
C36 H36 0.9500 .
C41 C42 1.5436(17) .
C41 H41A 0.9900 .
C41 H41B 0.9900 .
C42 C43 1.5517(19) .
C42 H42A 0.9900 .
C42 H42B 0.9900 .
C43 C51 1.5395(18) .
C43 C71 1.5483(18) .
C43 C61 1.5492(17) .
C51 C56 1.3833(19) .
C51 C52 1.397(2) .
C52 C53 1.385(2) .
C52 H52 0.9500 .
C53 C54 1.380(3) .
C53 H53 0.9500 .
C54 C55 1.379(3) .
C54 H54 0.9500 .
C55 C56 1.396(2) .
C55 H55 0.9500 .
C56 H56 0.9500 .
C61 C66 1.390(2) .
C61 C62 1.3936(19) .
C62 C63 1.3927(19) .
C62 H62 0.9500 .
C63 C64 1.377(2) .
C63 H63 0.9500 .
C64 C65 1.383(2) .
C64 H64 0.9500 .
C65 C66 1.392(2) .
C65 H65 0.9500 .
C66 H66 0.9500 .
C71 C76 1.394(2) .
C71 C72 1.397(2) .
C72 C73 1.391(2) .
C72 H72 0.9500 .
C73 C74 1.378(2) .
C73 H73 0.9500 .
C74 C75 1.374(2) .
C74 H74 0.9500 .
C75 C76 1.3972(19) .
C75 H75 0.9500 .
C76 H76 0.9500 .
O41 Na4 2.3605(10) .
O81 Na1 2.3822(11) .
O81 Na1 2.3945(11) 2_554
O81 H81A 0.809(18) .
O81 H81B 0.844(18) .
O82 Na1 2.4172(13) .
O82 H82A 0.790(18) .
O82 H82B 0.878(17) .
O83 Na4 2.3328(12) 2_554
O83 Na1 2.4351(11) .
O83 H83A 0.773(18) .
O83 H83B 0.834(17) .
O84 Na1 2.3534(11) .
O84 Na2 2.4182(13) .
O84 H84A 0.813(18) .
O84 H84B 0.797(17) .
O85 Na2 2.2520(15) .
O85 H85A 0.82(3) .
O85 H85B 0.76(3) .
O86 Na2 2.3590(12) .
O86 H86A 0.776(19) .
O86 H86B 0.840(19) .
O87 Na3 2.3357(12) .
O87 Na2 2.4876(12) .
O87 H87A 0.821(18) .
O87 H87B 0.785(19) .
O88 Na2 2.3030(13) .
O88 H88A 0.823(19) .
O88 H88B 0.791(19) .
O89 Na3 2.3516(12) .
O89 H89A 0.821(19) .
O89 H89B 0.848(18) .
O90 Na3 2.3955(11) 2_644
O90 Na3 2.3966(12) .
O90 H90A 0.805(19) .
O90 H90B 0.835(18) .
O91 Na4 2.3989(12) .
O91 Na1 2.4802(13) 2_554
O91 H91A 0.793(18) .
O91 H91B 0.745(19) .
O92 Na4 2.4399(11) .
O92 H92A 0.845(19) .
O92 H92B 0.824(19) .
O93 Na3 2.3915(13) 2_654
O93 Na4 2.4003(11) .
O93 H93A 0.807(19) .
O93 H93B 0.789(17) .
O101 H10A 0.818(19) .
O101 H10B 0.800(19) .
O102 H10C 0.826(19) .
O102 H10D 0.857(19) .
O103 H10E 0.79(2) .
O103 H10F 0.869(19) .
O104 H10G 0.869(19) .
O104 H10H 0.85(2) .
Na1 O81 2.3945(11) 2_554
Na1 O91 2.4802(13) 2_554
Na1 Na4 3.4911(7) 2_554
Na1 Na1 3.4937(11) 2_554
Na1 Na2 4.1066(8) .
Na1 H81A 2.648(17) .
Na1 H82A 2.656(18) .
Na2 Na3 3.5832(8) .
Na2 H84B 2.631(18) .
Na3 O93 2.3915(13) 2_654
Na3 O90 2.3955(11) 2_644
Na3 Na3 3.5339(11) 2_644
Na3 Na4 4.1899(8) 2_654
Na4 O83 2.3328(12) 2_554
Na4 Na1 3.4911(7) 2_554
Na4 Na3 4.1899(8) 2_654
Na4 H93B 2.649(17) .

loop_
_geom_hbond_atom_site_label_D
_geom_hbond_atom_site_label_H
_geom_hbond_atom_site_label_A
_geom_hbond_distance_DH
_geom_hbond_distance_HA
_geom_hbond_distance_DA
_geom_hbond_angle_DHA
_geom_hbond_site_symmetry_A
O81 H81A O2 0.809(18) 2.029(19) 2.8237(15) 167.5(17) 1_455
O81 H81B O3 0.844(18) 1.896(18) 2.7381(14) 175.7(16) 2_554
O82 H82A O2 0.790(18) 1.903(18) 2.6867(13) 171.6(19) 1_455
O83 H83B O1 0.834(17) 2.012(17) 2.8289(13) 166.4(16) 1_455
O84 H84A O1 0.813(18) 2.117(19) 2.9146(14) 166.8(17) .
O86 H86A O41 0.776(19) 2.017(19) 2.7850(15) 170.6(19) 2_554
O86 H86B O43 0.840(19) 1.953(19) 2.7923(15) 176.3(17) 1_545
O87 H87A O1 0.821(18) 1.994(19) 2.8050(14) 169.2(17) .
O88 H88A O42 0.823(19) 1.89(2) 2.7012(14) 171(2) 1_545
O89 H89B O41 0.848(18) 1.793(18) 2.6399(13) 177.5(17) 2_554
O90 H90A O42 0.805(19) 2.034(19) 2.8253(15) 167.7(18) 1_545
O90 H90B O43 0.835(18) 1.932(18) 2.7656(14) 176.2(17) 2_554
O92 H92A O3 0.845(19) 1.911(19) 2.7558(15) 177.8(18) .
O93 H93B O42 0.789(17) 1.854(18) 2.6385(13) 173.1(18) .
O101 H10A O3 0.818(19) 1.81(2) 2.6245(14) 174.2(19) .
O102 H10D O2 0.857(19) 1.933(19) 2.7671(14) 163.9(18) 1_455
O104 H10G O43 0.869(19) 1.81(2) 2.6777(15) 172.1(19) .
O92 H92B O1 0.824(19) 1.99(2) 2.8081(15) 170.1(18) 2_654

loop_
_geom_torsion_atom_site_label_1
_geom_torsion_atom_site_label_2
_geom_torsion_atom_site_label_3
_geom_torsion_atom_site_label_4
_geom_torsion
_geom_torsion_site_symmetry_1
_geom_torsion_site_symmetry_4
O2 P1 C1 C2 -68.13(10) . .
O3 P1 C1 C2 172.39(9) . .
O1 P1 C1 C2 52.33(10) . .
P1 C1 C2 C3 156.02(9) . .
C1 C2 C3 C11 54.54(14) . .
C1 C2 C3 C31 -68.89(14) . .
C1 C2 C3 C21 173.01(10) . .
C31 C3 C11 C16 22.89(19) . .
C21 C3 C11 C16 141.62(14) . .
C2 C3 C11 C16 -99.57(15) . .
C31 C3 C11 C12 -164.37(13) . .
C21 C3 C11 C12 -45.64(17) . .
C2 C3 C11 C12 73.17(15) . .
C16 C11 C12 C13 -1.6(2) . .
C3 C11 C12 C13 -174.72(14) . .
C11 C12 C13 C14 1.9(3) . .
C12 C13 C14 C15 -1.1(3) . .
C13 C14 C15 C16 0.0(3) . .
C12 C11 C16 C15 0.5(2) . .
C3 C11 C16 C15 173.32(14) . .
C14 C15 C16 C11 0.2(3) . .
C11 C3 C21 C26 -39.33(16) . .
C31 C3 C21 C26 83.26(15) . .
C2 C3 C21 C26 -155.72(13) . .
C11 C3 C21 C22 142.32(12) . .
C31 C3 C21 C22 -95.10(14) . .
C2 C3 C21 C22 25.92(16) . .
C26 C21 C22 C23 0.3(2) . .
C3 C21 C22 C23 178.69(12) . .
C21 C22 C23 C24 -0.8(2) . .
C22 C23 C24 C25 0.7(2) . .
C23 C24 C25 C26 -0.2(2) . .
C22 C21 C26 C25 0.2(2) . .
C3 C21 C26 C25 -178.19(13) . .
C24 C25 C26 C21 -0.3(2) . .
C11 C3 C31 C32 -132.00(13) . .
C21 C3 C31 C32 107.60(14) . .
C2 C3 C31 C32 -12.52(17) . .
C11 C3 C31 C36 50.79(16) . .
C21 C3 C31 C36 -69.60(15) . .
C2 C3 C31 C36 170.27(12) . .
C36 C31 C32 C33 -0.5(2) . .
C3 C31 C32 C33 -177.83(12) . .
C31 C32 C33 C34 -0.5(2) . .
C32 C33 C34 C35 1.0(2) . .
C33 C34 C35 C36 -0.5(2) . .
C34 C35 C36 C31 -0.5(2) . .
C32 C31 C36 C35 1.0(2) . .
C3 C31 C36 C35 178.36(13) . .
O43 P41 C41 C42 175.04(9) . .
O42 P41 C41 C42 -64.55(10) . .
O41 P41 C41 C42 53.83(10) . .
P41 C41 C42 C43 156.58(9) . .
C41 C42 C43 C51 57.99(14) . .
C41 C42 C43 C71 -65.30(14) . .
C41 C42 C43 C61 177.45(10) . .
C71 C43 C51 C56 28.60(19) . .
C61 C43 C51 C56 146.32(14) . .
C42 C43 C51 C56 -93.87(16) . .
C71 C43 C51 C52 -158.48(13) . .
C61 C43 C51 C52 -40.76(17) . .
C42 C43 C51 C52 79.05(15) . .
C56 C51 C52 C53 -1.6(2) . .
C43 C51 C52 C53 -174.87(14) . .
C51 C52 C53 C54 1.4(3) . .
C52 C53 C54 C55 -0.7(3) . .
C53 C54 C55 C56 0.1(3) . .
C52 C51 C56 C55 1.1(2) . .
C43 C51 C56 C55 174.09(15) . .
C54 C55 C56 C51 -0.4(3) . .
C51 C43 C61 C66 -42.72(16) . .
C71 C43 C61 C66 79.30(15) . .
C42 C43 C61 C66 -159.94(12) . .
C51 C43 C61 C62 140.39(13) . .
C71 C43 C61 C62 -97.59(14) . .
C42 C43 C61 C62 23.16(16) . .
C66 C61 C62 C63 -0.6(2) . .
C43 C61 C62 C63 176.35(12) . .
C61 C62 C63 C64 -0.2(2) . .
C62 C63 C64 C65 0.8(2) . .
C63 C64 C65 C66 -0.6(2) . .
C62 C61 C66 C65 0.9(2) . .
C43 C61 C66 C65 -176.19(13) . .
C64 C65 C66 C61 -0.2(2) . .
C51 C43 C71 C76 -136.69(13) . .
C61 C43 C71 C76 103.06(14) . .
C42 C43 C71 C76 -17.12(16) . .
C51 C43 C71 C72 46.97(16) . .
C61 C43 C71 C72 -73.28(15) . .
C42 C43 C71 C72 166.54(12) . .
C76 C71 C72 C73 0.8(2) . .
C43 C71 C72 C73 177.26(13) . .
C71 C72 C73 C74 0.0(2) . .
C72 C73 C74 C75 -0.6(2) . .
C73 C74 C75 C76 0.4(2) . .
C72 C71 C76 C75 -1.0(2) . .
C43 C71 C76 C75 -177.47(12) . .
C74 C75 C76 C71 0.5(2) . .
O43 P41 O41 Na4 172.71(6) . .
O42 P41 O41 Na4 46.68(8) . .
C41 P41 O41 Na4 -69.24(8) . .
Na2 O84 Na1 O81 127.4(4) . .
Na2 O84 Na1 O81 146.61(6) . 2_554
Na2 O84 Na1 O82 50.82(6) . .
Na2 O84 Na1 O83 -30.58(6) . .
Na2 O84 Na1 O91 -115.55(6) . 2_554
Na2 O84 Na1 Na4 -72.33(5) . 2_554
Na2 O84 Na1 Na1 144.66(5) . 2_554
Na1 O81 Na1 O84 19.3(4) 2_554 .
Na1 O81 Na1 O81 0.0 2_554 2_554
Na1 O81 Na1 O82 96.28(4) 2_554 .
Na1 O81 Na1 O83 177.15(5) 2_554 .
Na1 O81 Na1 O91 -97.63(4) 2_554 2_554
Na1 O81 Na1 Na4 -141.06(4) 2_554 2_554
Na1 O81 Na1 Na2 136.67(6) 2_554 .
Na4 O83 Na1 O84 -94.77(4) 2_554 .
Na4 O83 Na1 O81 87.71(4) 2_554 .
Na4 O83 Na1 O81 -164.9(8) 2_554 2_554
Na4 O83 Na1 O82 172.10(4) 2_554 .
Na4 O83 Na1 O91 -5.02(4) 2_554 2_554
Na4 O83 Na1 Na1 90.62(6) 2_554 2_554
Na4 O83 Na1 Na2 -111.65(4) 2_554 .
Na1 O84 Na2 O85 -49.46(7) . .
Na1 O84 Na2 O88 -178.42(10) . .
Na1 O84 Na2 O86 56.06(6) . .
Na1 O84 Na2 O87 -171.22(6) . .
Na1 O84 Na2 Na3 147.07(5) . .
Na3 O87 Na2 O85 -166.25(6) . .
Na3 O87 Na2 O88 92.71(5) . .
Na3 O87 Na2 O86 1.15(8) . .
Na3 O87 Na2 O84 -84.48(5) . .
Na3 O87 Na2 Na1 -89.06(4) . .
O84 Na1 Na2 O85 126.56(7) . .
O81 Na1 Na2 O85 -42.01(8) . .
O81 Na1 Na2 O85 89.75(5) 2_554 .
O82 Na1 Na2 O85 0.21(5) . .
O83 Na1 Na2 O85 -87.65(5) . .
O91 Na1 Na2 O85 -165.77(5) 2_554 .
Na4 Na1 Na2 O85 -126.13(4) 2_554 .
Na1 Na1 Na2 O85 60.48(7) 2_554 .
O84 Na1 Na2 O88 175.2(3) . .
O81 Na1 Na2 O88 6.7(3) . .
O81 Na1 Na2 O88 138.4(3) 2_554 .
O82 Na1 Na2 O88 48.9(3) . .
O83 Na1 Na2 O88 -39.0(3) . .
O91 Na1 Na2 O88 -117.1(3) 2_554 .
Na4 Na1 Na2 O88 -77.4(3) 2_554 .
Na1 Na1 Na2 O88 109.2(3) 2_554 .
O84 Na1 Na2 O86 -122.96(7) . .
O81 Na1 Na2 O86 68.47(8) . .
O81 Na1 Na2 O86 -159.77(4) 2_554 .
O82 Na1 Na2 O86 110.69(4) . .
O83 Na1 Na2 O86 22.83(4) . .
O91 Na1 Na2 O86 -55.29(4) 2_554 .
Na4 Na1 Na2 O86 -15.65(3) 2_554 .
Na1 Na1 Na2 O86 170.96(6) 2_554 .
O81 Na1 Na2 O84 -168.58(9) . .
O81 Na1 Na2 O84 -36.81(6) 2_554 .
O82 Na1 Na2 O84 -126.36(6) . .
O83 Na1 Na2 O84 145.79(7) . .
O91 Na1 Na2 O84 67.67(6) 2_554 .
Na4 Na1 Na2 O84 107.31(6) 2_554 .
Na1 Na1 Na2 O84 -66.09(8) 2_554 .
O84 Na1 Na2 O87 8.86(6) . .
O81 Na1 Na2 O87 -159.71(7) . .
O81 Na1 Na2 O87 -27.95(5) 2_554 .
O82 Na1 Na2 O87 -117.49(4) . .
O83 Na1 Na2 O87 154.65(4) . .
O91 Na1 Na2 O87 76.53(4) 2_554 .
Na4 Na1 Na2 O87 116.17(3) 2_554 .
Na1 Na1 Na2 O87 -57.22(6) 2_554 .
O84 Na1 Na2 Na3 -32.56(6) . .
O81 Na1 Na2 Na3 158.87(7) . .
O81 Na1 Na2 Na3 -69.37(4) 2_554 .
O82 Na1 Na2 Na3 -158.91(3) . .
O83 Na1 Na2 Na3 113.24(3) . .
O91 Na1 Na2 Na3 35.11(3) 2_554 .
Na4 Na1 Na2 Na3 74.752(18) 2_554 .
Na1 Na1 Na2 Na3 -98.64(5) 2_554 .
Na2 O87 Na3 O89 51.50(5) . .
Na2 O87 Na3 O93 134.28(4) . 2_654
Na2 O87 Na3 O90 -132.48(4) . 2_644
Na2 O87 Na3 O90 -41.43(5) . .
Na2 O87 Na3 Na3 -88.28(4) . 2_644
Na2 O87 Na3 Na4 143.28(4) . 2_654
Na3 O90 Na3 O87 -104.65(5) 2_644 .
Na3 O90 Na3 O89 156.33(5) 2_644 .
Na3 O90 Na3 O93 81.91(7) 2_644 2_654
Na3 O90 Na3 O90 0.0 2_644 2_644
Na3 O90 Na3 Na2 -132.41(4) 2_644 .
Na3 O90 Na3 Na4 52.72(17) 2_644 2_654
O85 Na2 Na3 O87 33.94(14) . .
O88 Na2 Na3 O87 -82.27(5) . .
O86 Na2 Na3 O87 -179.16(6) . .
O84 Na2 Na3 O87 85.01(5) . .
Na1 Na2 Na3 O87 101.19(5) . .
O85 Na2 Na3 O89 -91.36(14) . .
O88 Na2 Na3 O89 152.43(4) . .
O86 Na2 Na3 O89 55.54(4) . .
O84 Na2 Na3 O89 -40.29(4) . .
O87 Na2 Na3 O89 -125.30(5) . .
Na1 Na2 Na3 O89 -24.10(3) . .
O85 Na2 Na3 O93 -32.78(15) . 2_654
O88 Na2 Na3 O93 -148.99(5) . 2_654
O86 Na2 Na3 O93 114.12(5) . 2_654
O84 Na2 Na3 O93 18.29(5) . 2_654
O87 Na2 Na3 O93 -66.72(6) . 2_654
Na1 Na2 Na3 O93 34.48(5) . 2_654
O85 Na2 Na3 O90 101.95(14) . 2_644
O88 Na2 Na3 O90 -14.26(5) . 2_644
O86 Na2 Na3 O90 -111.14(5) . 2_644
O84 Na2 Na3 O90 153.03(5) . 2_644
O87 Na2 Na3 O90 68.01(6) . 2_644
Na1 Na2 Na3 O90 169.21(4) . 2_644
O85 Na2 Na3 O90 175.54(13) . .
O88 Na2 Na3 O90 59.33(4) . .
O86 Na2 Na3 O90 -37.55(4) . .
O84 Na2 Na3 O90 -133.38(4) . .
O87 Na2 Na3 O90 141.61(6) . .
Na1 Na2 Na3 O90 -117.20(3) . .
O85 Na2 Na3 Na3 144.00(13) . 2_644
O88 Na2 Na3 Na3 27.79(4) . 2_644
O86 Na2 Na3 Na3 -69.10(4) . 2_644
O84 Na2 Na3 Na3 -164.93(4) . 2_644
O87 Na2 Na3 Na3 110.06(5) . 2_644
Na1 Na2 Na3 Na3 -148.75(2) . 2_644
O85 Na2 Na3 Na4 -5.62(14) . 2_654
O88 Na2 Na3 Na4 -121.83(3) . 2_654
O86 Na2 Na3 Na4 141.28(3) . 2_654
O84 Na2 Na3 Na4 45.45(3) . 2_654
O87 Na2 Na3 Na4 -39.56(5) . 2_654
Na1 Na2 Na3 Na4 61.63(2) . 2_654
P41 O41 Na4 O83 -153.09(7) . 2_554
P41 O41 Na4 O91 117.27(7) . .
P41 O41 Na4 O93 -34.87(7) . .
P41 O41 Na4 O92 -48.0(3) . .
P41 O41 Na4 Na1 162.13(6) . 2_554
P41 O41 Na4 Na3 -63.76(7) . 2_654
Na1 O91 Na4 O83 5.07(4) 2_554 2_554
Na1 O91 Na4 O41 103.99(4) 2_554 .
Na1 O91 Na4 O93 -168.86(8) 2_554 .
Na1 O91 Na4 O92 -78.92(4) 2_554 .
Na1 O91 Na4 Na3 -45.2(11) 2_554 2_654
Na3 O93 Na4 O83 3.46(7) 2_654 2_554
Na3 O93 Na4 O41 -94.38(6) 2_654 .
Na3 O93 Na4 O91 176.55(7) 2_654 .
Na3 O93 Na4 O92 83.01(6) 2_654 .
Na3 O93 Na4 Na1 22.03(15) 2_654 2_554
